data_6000104
loop_
_publ_author_name
'Hofmann, K.'
'Albert, B.'

_publ_section_title
;
 Crystal structure of bis(triethylammonium)closo-decahydrodecaborate,
 [(C~2~H~5~)~3~NH]~2~[B~10~H~10~]
;
_journal_issue 6
_journal_name_full 'Zeitschrift f\"ur Naturforschung B'
_journal_page_first 499
_journal_page_last 503
_journal_paper_doi 10.1515/znb-2000-0610
_journal_volume 55
_journal_year 2000
_chemical_formula_sum 'C12 H42 B10 N2'
_space_group_name_H-M_alt 'P m m n'
_cell_angle_alpha 90.000
_cell_angle_beta 90.000
_cell_angle_gamma 90.000
_cell_length_a 9.8970
_cell_length_b 13.3370
_cell_length_c 9.0370
_cell_volume 1192.85
_cod_database_code 6000104

loop_
_atom_site_label
_atom_site_fract_x
_atom_site_fract_y
_atom_site_fract_z
? ? ? ?
